data_7701165
loop_
_publ_author_name
'Chen, Fanghui'
'Gao, Zhiguo'
'You, Chaoqun'
'Wu, Hongshuai'
'Li, Yaojia'
'He, Xiaotong'
'Zhang, Yuchen'
'Zhang, Yaan'
'Sun, Baiwang'

_publ_section_title
;
 Three peroxidovanadium(v) compounds mediated by transition metal cations
 for enhanced anticancer activity.
;
_journal_issue 40
_journal_name_full 'Dalton transactions (Cambridge, England : 2003)'
_journal_page_first 15160
_journal_page_last 15169
_journal_paper_doi 10.1039/c9dt03378e
_journal_volume 48
_journal_year 2019
_chemical_formula_moiety '0.5(C36 K2 N4 O14 V2)'
_chemical_formula_sum 'C18 K N2 O7 V'
_chemical_formula_weight 446.24
_space_group_crystal_system monoclinic
_space_group_IT_number 11
_space_group_name_Hall '-P 2yb'
_space_group_name_H-M_alt 'P 1 21/m 1'
_symmetry_space_group_name_Hall '-P 2yb'
_symmetry_space_group_name_H-M 'P 1 21/m 1'
_atom_sites_solution_primary dual
_audit_creation_date 2018-03-17
_audit_creation_method
;
Olex2 1.2
(compiled 2017.08.10 svn.r3458 for OlexSys, GUI svn.r5381)
;
_audit_update_record
;
2018-07-13 deposited with the CCDC.    2019-09-17 downloaded from the CCDC.
;
_cell_angle_alpha 90
_cell_angle_beta 90.168(7)
_cell_angle_gamma 90
_cell_formula_units_Z 2
_cell_length_a 7.0360(5)
_cell_length_b 5.8774(5)
_cell_length_c 12.6598(9)
_cell_measurement_reflns_used 3374
_cell_measurement_temperature 100.00(10)
_cell_measurement_theta_max 28.8100
_cell_measurement_theta_min 3.2130
_cell_volume 523.52(7)
_computing_cell_refinement 'CrysAlisPro 1.171.38.43f (Rigaku OD, 2015)'
_computing_data_collection 'CrysAlisPro 1.171.38.43f (Rigaku OD, 2015)'
_computing_data_reduction 'CrysAlisPro 1.171.38.43f (Rigaku OD, 2015)'
_computing_molecular_graphics 'Olex2 (Dolomanov et al., 2009)'
_computing_publication_material 'Olex2 (Dolomanov et al., 2009)'
_computing_structure_refinement 'ShelXL (Sheldrick, 2015)'
_computing_structure_solution 'ShelXT (Sheldrick, 2015)'
_diffrn_ambient_environment N~2~
_diffrn_ambient_temperature 100.00(10)
_diffrn_detector 'CCD plate'
_diffrn_detector_area_resol_mean 5.2684
_diffrn_detector_type AtlasS2
_diffrn_measured_fraction_theta_full 0.999
_diffrn_measured_fraction_theta_max 0.936
_diffrn_measurement_details
;
List of Runs (angles in degrees, time in seconds):

  # Type    Start    End  Width  t~exp~   \w     \q     \k     \f   Frames
#--------------------------------------------------------------------------
  1  \w    -87.00 -38.00   1.00    1.00    --  -11.59 153.00 165.33   49
  2  \w    -85.00 -37.00   1.00    1.00    --  -11.59 151.00  38.06   48
  3  \w    -21.00  88.00   1.00    1.00    --   11.74  77.00-150.00  109
  4  \w    -20.00  53.00   1.00    1.00    --   11.74 -99.00  60.00   73
  5  \w    -60.00  40.00   1.00    1.00    --   11.74 -57.00 -60.00  100
  6  \w     35.00  91.00   1.00    1.00    --   11.74 178.00 -30.00   56
  7  \w    -29.00  88.00   1.00    1.00    --   11.74  19.00  30.00  117
  8  \w    -13.00  82.00   1.00    1.00    --   11.74  37.00 120.00   95
;
_diffrn_measurement_device 'four-circle diffractometer'
_diffrn_measurement_device_type 'SuperNova, Dual, Cu at zero, AtlasS2'
_diffrn_measurement_method '\w scans'
_diffrn_orient_matrix_type 'CrysAlisPro convention (1999,Acta A55,543-557)'
_diffrn_orient_matrix_UB_11 0.0181987000
_diffrn_orient_matrix_UB_12 0.0730606000
_diffrn_orient_matrix_UB_13 0.0434683000
_diffrn_orient_matrix_UB_21 0.0963553000
_diffrn_orient_matrix_UB_22 0.0094277000
_diffrn_orient_matrix_UB_23 -0.0157407000
_diffrn_orient_matrix_UB_31 -0.0233598000
_diffrn_orient_matrix_UB_32 0.0956650000
_diffrn_orient_matrix_UB_33 -0.0316097000
_diffrn_radiation_monochromator mirror
_diffrn_radiation_probe x-ray
_diffrn_radiation_type MoK\a
_diffrn_radiation_wavelength 0.71073
_diffrn_reflns_av_R_equivalents 0.0635
_diffrn_reflns_av_unetI/netI 0.0472
_diffrn_reflns_Laue_measured_fraction_full 0.999
_diffrn_reflns_Laue_measured_fraction_max 0.936
_diffrn_reflns_limit_h_max 9
_diffrn_reflns_limit_h_min -9
_diffrn_reflns_limit_k_max 8
_diffrn_reflns_limit_k_min -8
_diffrn_reflns_limit_l_max 17
_diffrn_reflns_limit_l_min -17
_diffrn_reflns_number 9277
_diffrn_reflns_point_group_measured_fraction_full 0.999
_diffrn_reflns_point_group_measured_fraction_max 0.936
_diffrn_reflns_theta_full 25.242
_diffrn_reflns_theta_max 29.405
_diffrn_reflns_theta_min 2.895
_diffrn_source 'micro-focus sealed X-ray tube'
_diffrn_source_type 'SuperNova (Mo) X-ray Source'
_exptl_absorpt_coefficient_mu 1.423
_exptl_absorpt_correction_T_max 1.00000
_exptl_absorpt_correction_T_min 0.71935
_exptl_absorpt_correction_type multi-scan
_exptl_absorpt_process_details
;
CrysAlisPro 1.171.38.43f (Rigaku Oxford Diffraction, 2015)
Empirical absorption correction using spherical harmonics,
 implemented in SCALE3 ABSPACK scaling algorithm.
;
_exptl_crystal_colour yellow
_exptl_crystal_colour_primary yellow
_exptl_crystal_density_diffrn 2.831
_exptl_crystal_description block
_exptl_crystal_F_000 440
_exptl_crystal_size_max 0.13
_exptl_crystal_size_mid 0.12
_exptl_crystal_size_min 0.11
_refine_diff_density_max 1.623
_refine_diff_density_min -1.961
_refine_diff_density_rms 0.465
_refine_ls_extinction_method none
_refine_ls_goodness_of_fit_ref 1.200
_refine_ls_hydrogen_treatment undef
_refine_ls_matrix_type full
_refine_ls_number_parameters 139
_refine_ls_number_reflns 1475
_refine_ls_number_restraints 0
_refine_ls_restrained_S_all 1.200
_refine_ls_R_factor_all 0.1561
_refine_ls_R_factor_gt 0.1476
_refine_ls_shift/su_max 0.001
_refine_ls_shift/su_mean 0.000
_refine_ls_structure_factor_coef Fsqd
_refine_ls_weighting_details 'w=1/[\s^2^(Fo^2^)+(0.1387P)^2^+33.6056P] where P=(Fo^2^+2Fc^2^)/3'
_refine_ls_weighting_scheme calc
_refine_ls_wR_factor_gt 0.3932
_refine_ls_wR_factor_ref 0.3987
_reflns_Friedel_coverage 0.000
_reflns_number_gt 1328
_reflns_number_total 1475
_reflns_threshold_expression 'I > 2\s(I)'
_cod_data_source_file c9dt03378e2.cif
_cod_data_source_block 11_0306
_cod_depositor_comments 'Adding full bibliography for 7701164--7701166.cif.'
_cod_database_code 7701165
_shelx_shelxl_version_number 2017/1
_shelx_space_group_comment
;
The symmetry employed for this shelxl refinement is uniquely defined
by the following loop, which should always be used as a source of
symmetry information in preference to the above space-group names.
They are only intended as comments.
;
_shelx_estimated_absorpt_t_max 0.859
_shelx_estimated_absorpt_t_min 0.837
_reflns_odcompleteness_completeness 99.92
_reflns_odcompleteness_iscentric 1
_reflns_odcompleteness_theta 26.32
_olex2_refinement_description
;
;
_olex2_submission_special_instructions 'No special instructions were received'
_oxdiff_exptl_absorpt_empirical_details
;
Empirical correction (ABSPACK) includes:
- Absorption correction using spherical harmonics
- Frame scaling
- Detector area scaling
;
_oxdiff_exptl_absorpt_empirical_full_max 1.441
_oxdiff_exptl_absorpt_empirical_full_min 0.569

loop_
_space_group_symop_operation_xyz
'x, y, z'
'-x, y+1/2, -z'
'-x, -y, -z'
'x, -y-1/2, z'

loop_
_atom_site_label
_atom_site_type_symbol
_atom_site_fract_x
_atom_site_fract_y
_atom_site_fract_z
_atom_site_U_iso_or_equiv
_atom_site_adp_type
_atom_site_occupancy
_atom_site_site_symmetry_order
_atom_site_calc_flag
_atom_site_refinement_flags_posn
_atom_site_refinement_flags_adp
_atom_site_refinement_flags_occupancy
V001 V 0.3661(3) 0.250000 0.72862(19) 0.0069(7) Uani 1 2 d S T P
K002 K 0.4263(5) 0.250000 0.3846(2) 0.0105(8) Uani 1 2 d S T P
O5 O 0.5296(15) 0.250000 0.6093(8) 0.0054(19) Uani 1 2 d S T P
O4 O -0.0305(18) 0.750000 0.6257(11) 0.025(3) Uani 1 2 d S T P
O3 O -0.031(3) 0.250000 0.6417(18) 0.107(15) Uani 1 2 d S T P
O1 O 0.572(3) 0.437(3) 0.7880(11) 0.061(4) Uani 1 1 d . . .
C8 C 0.234(2) 0.550(3) 0.6851(11) 0.028(3) Uani 1 1 d . . .
C9 C 0.3484(18) 0.354(3) 0.5852(11) 0.024(3) Uani 1 1 d . . .
C6 C 0.072(2) 0.356(3) 0.7168(12) 0.036(3) Uani 1 1 d . . .
C1 C 0.4230(18) 0.499(3) 0.7828(12) 0.025(3) Uani 1 1 d . . .
N00B N 0.254(2) 0.344(3) 0.8795(13) 0.045(4) Uani 1 1 d . . .
O2 O 0.678(2) 0.646(2) 0.9218(12) 0.052(4) Uani 1 1 d . . .
C4 C 0.041(3) 0.350(4) 0.8838(17) 0.050(5) Uani 1 1 d . . .
C7 C 0.063(3) 0.547(4) 0.6536(15) 0.044(4) Uani 1 1 d . . .
C0AA C -0.017(3) 0.363(4) 0.8220(15) 0.048(5) Uani 1 1 d . . .
C3 C 0.345(3) 0.556(4) 0.9173(16) 0.048(5) Uani 1 1 d . . .
C2 C 0.545(3) 0.554(4) 0.8770(15) 0.055(5) Uani 1 1 d . . .

loop_
_atom_site_aniso_label
_atom_site_aniso_U_11
_atom_site_aniso_U_22
_atom_site_aniso_U_33
_atom_site_aniso_U_23
_atom_site_aniso_U_13
_atom_site_aniso_U_12
V001 0.0039(11) 0.0127(13) 0.0042(11) 0.000 0.0004(8) 0.000
K002 0.0088(14) 0.0147(17) 0.0079(14) 0.000 0.0003(11) 0.000
O5 0.008(5) 0.004(5) 0.004(4) 0.000 -0.003(3) 0.000
O4 0.006(5) 0.049(10) 0.019(6) 0.000 -0.002(5) 0.000
O3 0.018(9) 0.26(5) 0.043(12) 0.000 0.003(8) 0.000
O1 0.087(12) 0.048(9) 0.047(8) -0.010(7) 0.005(8) -0.017(9)
C8 0.027(7) 0.029(8) 0.027(6) 0.007(6) 0.001(5) 0.005(6)
C9 0.016(5) 0.027(7) 0.030(7) -0.002(6) 0.001(5) 0.005(5)
C6 0.036(8) 0.042(9) 0.029(7) -0.006(7) -0.004(6) 0.004(7)
C1 0.011(5) 0.028(7) 0.037(7) -0.008(6) 0.002(5) -0.004(5)
N00B 0.042(8) 0.036(7) 0.055(9) -0.002(7) -0.007(7) 0.000(7)
O2 0.054(8) 0.035(7) 0.067(9) 0.007(7) -0.005(7) -0.016(6)
C4 0.044(10) 0.061(13) 0.046(10) -0.003(10) -0.004(8) -0.006(9)
C7 0.043(10) 0.045(11) 0.044(9) -0.002(9) -0.004(8) -0.004(9)
C0AA 0.051(11) 0.058(12) 0.035(9) -0.007(9) -0.004(8) 0.022(10)
C3 0.044(10) 0.051(12) 0.048(10) -0.001(10) -0.005(8) -0.007(9)
C2 0.069(13) 0.059(14) 0.039(9) -0.004(10) -0.014(9) -0.003(12)

loop_
_atom_type_symbol
_atom_type_description
_atom_type_scat_dispersion_real
_atom_type_scat_dispersion_imag
_atom_type_scat_source
C C 0.0033 0.0016 'International Tables Vol C Tables 4.2.6.8 and 6.1.1.4'
K K 0.2009 0.2494 'International Tables Vol C Tables 4.2.6.8 and 6.1.1.4'
N N 0.0061 0.0033 'International Tables Vol C Tables 4.2.6.8 and 6.1.1.4'
O O 0.0106 0.0060 'International Tables Vol C Tables 4.2.6.8 and 6.1.1.4'
V V 0.3005 0.5294 'International Tables Vol C Tables 4.2.6.8 and 6.1.1.4'

loop_
_geom_angle_atom_site_label_1
_geom_angle_atom_site_label_2
_geom_angle_atom_site_label_3
_geom_angle
_geom_angle_site_symmetry_1
_geom_angle_site_symmetry_3
O5 V001 O1 81.8(5) . .
O5 V001 O1 81.8(5) . 4_565
O5 V001 C8 93.5(4) . .
O5 V001 C8 93.5(4) . 4_565
O5 V001 C9 44.5(5) . .
O5 V001 C9 44.5(5) . 4_565
O5 V001 C6 121.7(5) . 4_565
O5 V001 N00B 159.0(5) . 4_565
O5 V001 N00B 159.0(5) . .
O1 V001 O1 67.9(11) . 4_565
O1 V001 C8 155.4(7) 4_565 .
O1 V001 C8 155.4(7) . 4_565
O1 V001 C8 87.5(7) . .
O1 V001 C8 87.5(7) 4_565 4_565
O1 V001 C6 124.7(7) 4_565 4_565
O1 V001 C6 152.8(7) . 4_565
O1 V001 N00B 77.7(6) 4_565 4_565
O1 V001 N00B 94.3(6) 4_565 .
O1 V001 N00B 94.3(6) . 4_565
O1 V001 N00B 77.7(6) . .
C8 V001 C8 117.0(9) 4_565 .
C8 V001 C6 78.2(7) . 4_565
C8 V001 C6 46.2(7) 4_565 4_565
C8 V001 N00B 107.0(6) . 4_565
C8 V001 N00B 81.5(6) 4_565 4_565
C8 V001 N00B 107.0(6) 4_565 .
C8 V001 N00B 81.5(6) . .
C9 V001 O1 125.8(6) . 4_565
C9 V001 O1 125.8(6) 4_565 .
C9 V001 O1 103.2(6) 4_565 4_565
C9 V001 O1 103.2(6) . .
C9 V001 C8 89.5(6) . 4_565
C9 V001 C8 56.5(6) 4_565 4_565
C9 V001 C8 89.5(6) 4_565 .
C9 V001 C8 56.5(6) . .
C9 V001 C9 37.2(9) . 4_565
C9 V001 C6 88.1(6) . 4_565
C9 V001 C6 77.5(6) 4_565 4_565
C9 V001 N00B 154.6(6) . 4_565
C9 V001 N00B 137.6(6) . .
C9 V001 N00B 154.6(6) 4_565 .
C9 V001 N00B 137.6(6) 4_565 4_565
C1 V001 O5 100.5(5) 4_565 .
C1 V001 O5 100.5(5) . .
C1 V001 O1 34.4(7) . .
C1 V001 O1 99.1(8) 4_565 .
C1 V001 O1 99.1(8) . 4_565
C1 V001 O1 34.4(7) 4_565 4_565
C1 V001 C8 165.3(6) 4_565 .
C1 V001 C8 57.9(7) 4_565 4_565
C1 V001 C8 165.3(6) . 4_565
C1 V001 C8 57.9(7) . .
C1 V001 C9 97.1(7) . .
C1 V001 C9 133.2(7) . 4_565
C1 V001 C9 97.1(7) 4_565 4_565
C1 V001 C9 133.2(7) 4_565 .
C1 V001 C6 120.6(7) . 4_565
C1 V001 C6 90.3(7) 4_565 4_565
C1 V001 C1 123.1(11) 4_565 .
C1 V001 N00B 59.6(7) . .
C1 V001 N00B 59.6(7) 4_565 4_565
C1 V001 N00B 87.0(7) 4_565 .
C1 V001 N00B 87.0(7) . 4_565
N00B V001 C6 77.4(6) . 4_565
N00B V001 C6 68.5(6) 4_565 4_565
N00B V001 N00B 30.0(9) . 4_565
O4 K002 O5 106.9(4) 3_566 .
O4 K002 O1 88.3(4) 3_566 2_646
O4 K002 O1 88.3(4) 3_566 3_666
O4 K002 C8 146.8(4) 3_566 2_646
O4 K002 C8 146.8(4) 3_566 3_666
O4 K002 C9 124.3(3) 3_566 3_666
O4 K002 C9 124.3(3) 3_566 2_646
O4 K002 C1 110.2(4) 3_566 3_666
O4 K002 C1 110.2(4) 3_566 2_646
O1 K002 O5 137.7(3) 3_666 .
O1 K002 O5 137.7(3) 2_646 .
O1 K002 O1 80.2(6) 2_646 3_666
C8 K002 O5 95.5(4) 3_666 .
C8 K002 O5 95.5(4) 2_646 .
C8 K002 O1 59.0(5) 2_646 2_646
C8 K002 O1 91.4(5) 2_646 3_666
C8 K002 O1 91.4(5) 3_666 2_646
C8 K002 O1 59.0(5) 3_666 3_666
C8 K002 C8 49.6(7) 3_666 2_646
C8 K002 C9 84.9(4) 2_646 3_666
C8 K002 C9 39.1(4) 2_646 2_646
C8 K002 C9 39.1(4) 3_666 3_666
C8 K002 C9 84.9(4) 3_666 2_646
C9 K002 O5 74.5(3) 2_646 .
C9 K002 O5 29.4(3) . .
C9 K002 O5 29.4(3) 4_565 .
C9 K002 O5 74.5(3) 3_666 .
C9 K002 O4 80.6(4) 4_565 3_566
C9 K002 O4 80.6(4) . 3_566
C9 K002 O1 151.2(5) 4_565 3_666
C9 K002 O1 151.2(5) . 2_646
C9 K002 O1 64.7(4) 3_666 3_666
C9 K002 O1 64.7(4) 2_646 2_646
C9 K002 O1 128.8(5) 3_666 2_646
C9 K002 O1 125.5(5) 4_565 2_646
C9 K002 O1 128.8(5) 2_646 3_666
C9 K002 O1 125.5(5) . 3_666
C9 K002 C8 124.9(4) . 2_646
C9 K002 C8 112.3(4) 4_565 2_646
C9 K002 C8 124.9(4) 4_565 3_666
C9 K002 C8 112.3(4) . 3_666
C9 K002 C9 100.1(3) 4_565 3_666
C9 K002 C9 110.0(6) 3_666 2_646
C9 K002 C9 78.5(5) . 3_666
C9 K002 C9 100.1(3) . 2_646
C9 K002 C9 26.5(7) 4_565 .
C9 K002 C9 78.5(5) 4_565 2_646
C9 K002 C1 157.2(4) . 2_646
C9 K002 C1 157.2(4) 4_565 3_666
C9 K002 C1 132.8(5) 4_565 2_646
C9 K002 C1 132.8(5) . 3_666
C1 K002 O5 129.9(3) 3_666 .
C1 K002 O5 129.9(3) 2_646 .
C1 K002 O1 76.0(5) 3_666 2_646
C1 K002 O1 76.0(5) 2_646 3_666
C1 K002 O1 22.7(4) 2_646 2_646
C1 K002 O1 22.7(4) 3_666 3_666
C1 K002 C8 38.3(4) 2_646 2_646
C1 K002 C8 70.0(5) 2_646 3_666
C1 K002 C8 70.0(5) 3_666 2_646
C1 K002 C8 38.3(4) 3_666 3_666
C1 K002 C9 57.1(4) 3_666 3_666
C1 K002 C9 108.8(4) 3_666 2_646
C1 K002 C9 108.8(4) 2_646 3_666
C1 K002 C9 57.1(4) 2_646 2_646
C1 K002 C1 63.8(6) 2_646 3_666
V001 O5 K002 128.4(5) . .
V001 O5 K002 92.4(2) . 3_656
V001 O5 K002 92.4(2) . 3_666
K002 O5 K002 92.9(2) . 3_666
K002 O5 K002 167.6(4) 3_666 3_656
K002 O5 K002 92.9(2) . 3_656
C9 O5 V001 68.4(7) . .
C9 O5 V001 68.4(7) 4_565 .
C9 O5 K002 121.2(7) 4_565 3_666
C9 O5 K002 65.2(7) 4_565 .
C9 O5 K002 121.2(7) . 3_656
C9 O5 K002 71.2(6) . 3_666
C9 O5 K002 65.2(7) . .
C9 O5 K002 71.2(6) 4_565 3_656
C9 O5 C9 50.1(13) 4_565 .
C7 O4 K002 118.5(9) . 3_566
C7 O4 K002 118.5(9) 4_575 3_566
C7 O4 C7 116.2(18) 4_575 .
C6 O3 C6 54.9(18) . 4_565
C6 O3 C7 47.5(10) 4_565 4_565
C6 O3 C7 100.5(14) . 4_565
C6 O3 C7 100.5(14) 4_565 .
C6 O3 C7 47.5(10) . .
C7 O3 C7 137.5(16) . 4_565
V001 O1 K002 94.1(6) . 3_666
C1 O1 V001 57.8(11) . .
C1 O1 K002 75.4(12) . 3_666
C1 O1 C2 75.2(16) . .
C2 O1 V001 120.2(15) . .
C2 O1 K002 108.3(14) . 3_666
V001 C8 K002 93.3(5) . 3_666
C9 C8 V001 57.8(6) . .
C9 C8 K002 71.3(6) . 3_666
C6 C8 V001 70.1(8) . .
C6 C8 K002 161.5(11) . 3_666
C6 C8 C9 92.2(11) . .
C6 C8 C1 102.8(11) . .
C1 C8 V001 50.1(6) . .
C1 C8 K002 70.4(6) . 3_666
C1 C8 C9 92.4(9) . .
C7 C8 V001 119.9(15) . .
C7 C8 K002 135.7(13) . 3_666
C7 C8 C9 100.8(14) . .
C7 C8 C6 54.2(13) . .
C7 C8 C1 153.5(15) . .
V001 C9 K002 95.7(5) . 3_666
V001 C9 K002 144.4(7) . .
K002 C9 K002 101.5(5) . 3_666
O5 C9 V001 67.1(7) . .
O5 C9 K002 85.4(7) . .
O5 C9 K002 80.0(6) . 3_666
O5 C9 C8 119.6(10) . .
C8 C9 V001 65.7(6) . .
C8 C9 K002 149.8(9) . .
C8 C9 K002 69.6(7) . 3_666
C9 C9 V001 71.4(5) 4_565 .
C9 C9 K002 145.0(3) 4_565 3_666
C9 C9 K002 76.8(3) 4_565 .
C9 C9 O5 65.0(6) 4_565 .
C9 C9 C8 127.4(7) 4_565 .
O3 C6 V001 115.5(13) . .
O3 C6 C8 120.9(15) . .
O3 C6 C7 86.6(13) . .
O3 C6 C0AA 90.3(14) . 4_565
O3 C6 C0AA 115.0(18) . .
C8 C6 V001 63.7(7) . .
C8 C6 C0AA 146.8(12) . 4_565
C6 C6 V001 73.4(5) 4_565 .
C6 C6 O3 62.6(9) 4_565 .
C6 C6 C8 133.3(8) 4_565 .
C6 C6 C7 144.4(11) 4_565 .
C6 C6 C0AA 91.6(12) 4_565 .
C6 C6 C0AA 49.0(9) 4_565 4_565
C7 C6 V001 108.4(13) . .
C7 C6 C8 48.1(11) . .
C7 C6 C0AA 156.2(16) . 4_565
C7 C6 C0AA 118.8(17) . .
C0AA C6 V001 94.2(10) 4_565 .
C0AA C6 V001 110.8(12) . .
C0AA C6 C8 119.5(16) . .
C0AA C6 C0AA 42.7(16) . 4_565
V001 C1 K002 104.1(7) . 3_666
V001 C1 C8 72.1(8) . .
V001 C1 N00B 72.5(8) . .
V001 C1 C3 118.4(11) . .
O1 C1 V001 87.8(13) . .
O1 C1 K002 81.9(11) . 3_666
O1 C1 C8 140.7(14) . .
O1 C1 N00B 112.8(15) . .
O1 C1 C3 106.9(14) . .
O1 C1 C2 59.1(13) . .
C8 C1 K002 71.3(7) . 3_666
C8 C1 N00B 93.3(9) . .
N00B C1 K002 164.4(8) . 3_666
C3 C1 K002 136.6(10) . 3_666
C3 C1 C8 112.4(10) . .
C3 C1 N00B 46.3(9) . .
C2 C1 V001 130.7(15) . .
C2 C1 K002 105.8(12) . 3_666
C2 C1 C8 155.5(15) . .
C2 C1 N00B 87.0(13) . .
C2 C1 C3 52.4(12) . .
C1 N00B V001 47.9(6) . .
N00B N00B V001 75.0(5) 4_565 .
N00B N00B C1 118.1(7) 4_565 .
N00B N00B C4 91.4(12) 4_565 .
N00B N00B C4 52.7(9) 4_565 4_565
N00B N00B C3 147.4(10) 4_565 .
C4 N00B V001 99.4(10) 4_565 .
C4 N00B V001 114.1(12) . .
C4 N00B C1 128.7(14) . .
C4 N00B C1 142.4(12) 4_565 .
C4 N00B C4 38.7(16) . 4_565
C3 N00B V001 110.3(12) . .
C3 N00B C1 62.8(11) . .
C3 N00B C4 147.6(15) . 4_565
C3 N00B C4 113.5(16) . .
C2 O2 O2 116.2(14) . 4_575
N00B C4 N00B 35.9(12) . 4_565
N00B C4 C0AA 103.3(17) . 4_565
C4 C4 N00B 88.6(11) 4_565 .
C4 C4 N00B 52.7(8) 4_565 4_565
C4 C4 C0AA 35.2(11) 4_565 4_565
C0AA C4 N00B 116(2) . .
C0AA C4 N00B 113(2) . 4_565
C0AA C4 N00B 72.7(14) 4_565 4_565
C0AA C4 C4 95(2) . 4_565
C0AA C4 C0AA 60(3) . 4_565
O4 C7 O3 127.3(13) . .
C8 C7 O4 120.6(18) . .
C8 C7 O3 111.9(17) . .
C8 C7 C6 77.7(15) . .
C6 C7 O4 148.9(18) . .
C6 C7 O3 45.9(12) . .
C6 C0AA C6 39.4(13) . 4_565
C6 C0AA C4 108.9(16) . 4_565
C4 C0AA C6 113(2) . 4_565
C4 C0AA C6 74.0(13) 4_565 4_565
C4 C0AA C6 127(2) . .
C4 C0AA C4 50(3) . 4_565
C4 C0AA C0AA 85(2) . 4_565
C0AA C0AA C6 49.0(8) 4_565 4_565
C0AA C0AA C6 88.4(12) 4_565 .
C0AA C0AA C4 35.2(11) 4_565 4_565
N00B C3 C1 70.9(12) . .
N00B C3 C2 106.7(18) . .
C2 C3 C1 52.7(11) . .
O1 C2 K002 50.5(11) . 3_666
O1 C2 C1 45.7(11) . .
O1 C2 C3 115.5(19) . .
C1 C2 K002 49.9(9) . 3_666
C1 C2 C3 74.8(14) . .
O2 C2 K002 104.3(15) . 3_666
O2 C2 O1 121(2) . .
O2 C2 C1 154(2) . .
O2 C2 C3 124(2) . .
C3 C2 K002 112.0(13) . 3_666

loop_
_geom_bond_atom_site_label_1
_geom_bond_atom_site_label_2
_geom_bond_distance
_geom_bond_site_symmetry_2
V001 O5 1.902(11) .
V001 O1 1.967(16) .
V001 O1 1.967(16) 4_565
V001 C8 2.066(15) .
V001 C8 2.066(15) 4_565
V001 C9 1.919(15) 4_565
V001 C9 1.919(15) .
V001 C6 2.167(17) 4_565
V001 C1 1.665(15) 4_565
V001 C1 1.665(15) .
V001 N00B 2.141(17) 4_565
V001 N00B 2.141(17) .
K002 O5 2.934(10) .
K002 O4 2.788(13) 3_566
K002 O1 2.857(16) 3_666
K002 O1 2.857(16) 2_646
K002 C8 2.809(15) 3_666
K002 C8 2.809(15) 2_646
K002 C9 2.840(15) 2_646
K002 C9 2.672(14) 4_565
K002 C9 2.672(14) .
K002 C9 2.840(15) 3_666
K002 C1 2.793(15) 2_646
K002 C1 2.793(16) 3_666
O5 C9 1.446(15) .
O5 C9 1.446(16) 4_565
O4 C7 1.41(2) 4_575
O4 C7 1.41(2) .
O3 C6 1.35(3) 4_565
O3 C6 1.35(3) .
O3 C7 1.87(2) .
O3 C7 1.87(2) 4_565
O1 C1 1.11(2) .
O1 C2 1.33(3) .
C8 C9 1.89(2) .
C8 C6 1.66(2) .
C8 C1 1.84(2) .
C8 C7 1.27(2) .
C9 C9 1.22(3) 4_565
C6 C6 1.24(4) 4_565
C6 C7 1.38(3) .
C6 C0AA 1.47(2) .
C6 C0AA 1.95(3) 4_565
C1 N00B 1.94(2) .
C1 C3 1.82(2) .
C1 C2 1.50(2) .
N00B N00B 1.11(3) 4_565
N00B C4 1.50(2) .
N00B C4 1.89(3) 4_565
N00B C3 1.48(3) .
O2 O2 1.23(3) 4_575
O2 C2 1.22(2) .
C4 C4 1.18(5) 4_565
C4 C0AA 0.89(2) .
C4 C0AA 1.53(3) 4_565
C0AA C0AA 1.32(5) 4_565
C3 C2 1.50(3) .
